data_4119295
loop_
_publ_author_name
'Josep Cornella'
'Enrique G\'omez-Bengoa'
'Ruben Martin'

_publ_section_title
;
 Combined Experimental and Theoretical Study on the Reductive Cleavage of
 Inert C-O Bonds with Silanes: Ruling out a Classical Ni(0)/Ni(II)
 Catalytic Couple and Evidence for Ni(I) Intermediates
;
_journal_name_full 'Journal of the American Chemical Society'
_journal_page_first 1997
_journal_page_last 2009
_journal_paper_doi 10.1021/ja311940s
_journal_volume 135
_journal_year 2013
_chemical_formula_sum 'C46 H73 Cl Ni P2'
_chemical_formula_weight 782.12
_chemical_name_systematic
; 
 ? 
;
_space_group_IT_number 14
_symmetry_cell_setting monoclinic
_symmetry_space_group_name_Hall '-P 2ybc'
_symmetry_space_group_name_H-M 'P 1 21/c 1'
_atom_sites_solution_hydrogens geom
_atom_sites_solution_primary direct
_atom_sites_solution_secondary difmap
_audit_creation_method SHELXL-97
_cell_angle_alpha 90.00
_cell_angle_beta 109.863(11)
_cell_angle_gamma 90.00
_cell_formula_units_Z 4
_cell_length_a 22.202(6)
_cell_length_b 10.251(3)
_cell_length_c 19.971(6)
_cell_measurement_reflns_used 1341
_cell_measurement_temperature 100(2)
_cell_measurement_theta_max 25.38
_cell_measurement_theta_min 2.74
_cell_volume 4275(2)
_computing_cell_refinement 'Bruker APEX2 v2009.1-0'
_computing_data_collection 'Bruker APEX2 v2009.1-0'
_computing_data_reduction 'Bruker SAINT V7.60A'
_computing_molecular_graphics 'Bruker SHELXTL'
_computing_publication_material 'Bruker SHELXTL'
_computing_structure_refinement 'SHELXS-97 (Sheldrick, 2008)'
_computing_structure_solution SIR2008
_diffrn_ambient_temperature 100(2)
_diffrn_detector_area_resol_mean 512
_diffrn_detector_type '4K CCD area detector APEX II'
_diffrn_measured_fraction_theta_full 0.948
_diffrn_measured_fraction_theta_max 0.911
_diffrn_measurement_device_type 'Kappa 4-axis goniometer bruker-nonius'
_diffrn_measurement_method
;
 Fullsphere data collection, phi and omega scans
;
_diffrn_measurement_specimen_support 'magnetic support whith 10 micron nylon fiber cryoloop'
_diffrn_radiation_monochromator 'Multilayer Montel 200 mirrors'
_diffrn_radiation_type MoK\a
_diffrn_radiation_wavelength 0.71073
_diffrn_reflns_av_R_equivalents 0.0738
_diffrn_reflns_av_sigmaI/netI 0.0970
_diffrn_reflns_limit_h_max 28
_diffrn_reflns_limit_h_min 0
_diffrn_reflns_limit_k_max 0
_diffrn_reflns_limit_k_min -13
_diffrn_reflns_limit_l_max 24
_diffrn_reflns_limit_l_min -25
_diffrn_reflns_number 36060
_diffrn_reflns_theta_full 25.00
_diffrn_reflns_theta_max 27.55
_diffrn_reflns_theta_min 1.95
_diffrn_source 'rotating anode x-ray tube'
_diffrn_source_current 70
_diffrn_source_power 50
_diffrn_source_size '3 mm x 0.3 mm fine focus'
_diffrn_source_type 'Bruker-Nonius FR 591'
_exptl_absorpt_coefficient_mu 0.622
_exptl_absorpt_correction_T_max 0.9756
_exptl_absorpt_correction_T_min 0.9236
_exptl_absorpt_correction_type empirical
_exptl_absorpt_process_details
; 
 SADABS Version 2008/1 Bruker-Nonius
 Blessing, Acta Cryst. (1995) A51 33-38
;
_exptl_crystal_colour yellow
_exptl_crystal_density_diffrn 1.217
_exptl_crystal_description block
_exptl_crystal_F_000 1700
_exptl_crystal_size_max 0.13
_exptl_crystal_size_mid 0.08
_exptl_crystal_size_min 0.04
_refine_diff_density_max 0.619
_refine_diff_density_min -0.944
_refine_diff_density_rms 0.077
_refine_ls_extinction_method none
_refine_ls_goodness_of_fit_ref 1.060
_refine_ls_hydrogen_treatment noref
_refine_ls_matrix_type full
_refine_ls_number_parameters 542
_refine_ls_number_reflns 9374
_refine_ls_number_restraints 182
_refine_ls_restrained_S_all 1.054
_refine_ls_R_factor_all 0.0977
_refine_ls_R_factor_gt 0.0518
_refine_ls_shift/su_max 0.003
_refine_ls_shift/su_mean 0.000
_refine_ls_structure_factor_coef Fsqd
_refine_ls_weighting_details 'calc w=1/[\s^2^(Fo^2^)+(0.0398P)^2^+0.0000P] where P=(Fo^2^+2Fc^2^)/3'
_refine_ls_weighting_scheme calc
_refine_ls_wR_factor_gt 0.1027
_refine_ls_wR_factor_ref 0.1159
_reflns_number_gt 6121
_reflns_number_total 9374
_reflns_threshold_expression >2sigma(I)
_cod_data_source_file ja311940s_si_005.cif
_cod_data_source_block mo_nbo189_05
_cod_database_code 4119295

loop_
_symmetry_equiv_pos_as_xyz
'x, y, z'
'-x, y+1/2, -z+1/2'
'-x, -y, -z'
'x, -y-1/2, z-1/2'

loop_
_atom_site_label
_atom_site_type_symbol
_atom_site_fract_x
_atom_site_fract_y
_atom_site_fract_z
_atom_site_U_iso_or_equiv
_atom_site_adp_type
_atom_site_occupancy
_atom_site_symmetry_multiplicity
_atom_site_calc_flag
_atom_site_refinement_flags
_atom_site_disorder_assembly
_atom_site_disorder_group
C1 C 0.71129(14) 0.4469(3) -0.01506(17) 0.0168(7) Uani 0.75 1 d PU A 1
C2 C 0.68119(14) 0.5649(3) -0.01665(16) 0.0204(7) Uani 0.75 1 d PU A 1
H2 H 0.6923 0.6159 0.0255 0.024 Uiso 0.75 1 calc PR A 1
C3 C 0.63390(15) 0.6128(3) -0.07961(17) 0.0222(7) Uani 0.75 1 d PU A 1
C4 C 0.60130(14) 0.7315(3) -0.08144(17) 0.0271(7) Uani 0.75 1 d PU A 1
H4 H 0.6129 0.7846 -0.0400 0.033 Uiso 0.75 1 calc PR A 1
C5 C 0.55376(15) 0.7719(3) -0.14078(17) 0.0308(8) Uani 0.75 1 d PU A 1
H5 H 0.5322 0.8517 -0.1402 0.037 Uiso 0.75 1 calc PR A 1
C6 C 0.53629(16) 0.6963(3) -0.20306(18) 0.0304(8) Uani 0.75 1 d PU A 1
H6 H 0.5025 0.7251 -0.2441 0.037 Uiso 0.75 1 calc PR A 1
C7 C 0.56692(15) 0.5829(3) -0.20554(17) 0.0287(7) Uani 0.75 1 d PU A 1
H7 H 0.5552 0.5331 -0.2482 0.034 Uiso 0.75 1 calc PR A 1
C8 C 0.61725(15) 0.5386(3) -0.14295(17) 0.0235(7) Uani 0.75 1 d PU A 1
C9 C 0.65116(14) 0.4219(3) -0.14156(16) 0.0242(7) Uani 0.75 1 d PU A 1
H9 H 0.6420 0.3721 -0.1840 0.029 Uiso 0.75 1 calc PR A 1
C10 C 0.69680(14) 0.3786(3) -0.08090(16) 0.0215(7) Uani 0.75 1 d PU A 1
H10 H 0.7196 0.3009 -0.0825 0.026 Uiso 0.75 1 calc PR A 1
C11 C 0.83845(10) 0.5545(2) -0.03424(11) 0.0165(5) Uani 1 1 d . . .
H11 H 0.7989 0.5159 -0.0693 0.020 Uiso 1 1 calc R . .
C12 C 0.82045(11) 0.6963(2) -0.02428(12) 0.0214(6) Uani 1 1 d . . .
H12A H 0.7881 0.6973 -0.0003 0.026 Uiso 1 1 calc R . .
H12B H 0.8588 0.7436 0.0063 0.026 Uiso 1 1 calc R . .
C13 C 0.79365(11) 0.7648(2) -0.09594(12) 0.0288(6) Uani 1 1 d . . .
H13A H 0.7537 0.7207 -0.1253 0.035 Uiso 1 1 calc R . .
H13B H 0.7830 0.8562 -0.0885 0.035 Uiso 1 1 calc R . .
C14 C 0.84155(12) 0.7633(2) -0.13521(13) 0.0329(7) Uani 1 1 d . . .
H14A H 0.8217 0.8024 -0.1830 0.039 Uiso 1 1 calc R . .
H14B H 0.8793 0.8167 -0.1088 0.039 Uiso 1 1 calc R . .
C15 C 0.86280(12) 0.6257(2) -0.14277(12) 0.0316(6) Uani 1 1 d . . .
H15A H 0.8969 0.6285 -0.1643 0.038 Uiso 1 1 calc R . .
H15B H 0.8262 0.5765 -0.1755 0.038 Uiso 1 1 calc R . .
C16 C 0.88780(10) 0.5541(2) -0.07193(11) 0.0208(5) Uani 1 1 d . . .
H16A H 0.9276 0.5966 -0.0411 0.025 Uiso 1 1 calc R . .
H16B H 0.8982 0.4629 -0.0802 0.025 Uiso 1 1 calc R . .
C17 C 0.89739(10) 0.31164(19) 0.02922(11) 0.0194(5) Uani 1 1 d . . .
H17 H 0.9312 0.3460 0.0113 0.023 Uiso 1 1 calc R . .
C18 C 0.85186(11) 0.2293(2) -0.03068(12) 0.0252(6) Uani 1 1 d . . .
H18A H 0.8335 0.2843 -0.0736 0.030 Uiso 1 1 calc R . .
H18B H 0.8162 0.1975 -0.0159 0.030 Uiso 1 1 calc R . .
C19 C 0.88641(12) 0.1122(2) -0.04912(13) 0.0327(6) Uani 1 1 d . . .
H19A H 0.8552 0.0582 -0.0859 0.039 Uiso 1 1 calc R . .
H19B H 0.9191 0.1437 -0.0688 0.039 Uiso 1 1 calc R . .
C20 C 0.91840(12) 0.0298(2) 0.01654(13) 0.0338(7) Uani 1 1 d . . .
H20A H 0.9416 -0.0435 0.0040 0.041 Uiso 1 1 calc R . .
H20B H 0.8854 -0.0073 0.0341 0.041 Uiso 1 1 calc R . .
C21 C 0.96511(11) 0.1117(2) 0.07485(13) 0.0316(6) Uani 1 1 d . . .
H21A H 0.9998 0.1437 0.0584 0.038 Uiso 1 1 calc R . .
H21B H 0.9848 0.0570 0.1176 0.038 Uiso 1 1 calc R . .
C22 C 0.93119(11) 0.2277(2) 0.09430(12) 0.0250(6) Uani 1 1 d . . .
H22A H 0.9629 0.2815 0.1306 0.030 Uiso 1 1 calc R . .
H22B H 0.8994 0.1955 0.1151 0.030 Uiso 1 1 calc R . .
C23 C 0.91517(9) 0.53920(19) 0.12210(11) 0.0159(5) Uani 1 1 d . . .
H23 H 0.9303 0.4725 0.1607 0.019 Uiso 1 1 calc R . .
C24 C 0.97565(10) 0.5850(2) 0.10824(11) 0.0212(6) Uani 1 1 d . . .
H24A H 0.9947 0.5106 0.0909 0.025 Uiso 1 1 calc R . .
H24B H 0.9641 0.6529 0.0708 0.025 Uiso 1 1 calc R . .
C25 C 1.02500(11) 0.6402(2) 0.17614(12) 0.0278(6) Uani 1 1 d . . .
H25A H 1.0392 0.5705 0.2124 0.033 Uiso 1 1 calc R . .
H25B H 1.0629 0.6719 0.1655 0.033 Uiso 1 1 calc R . .
C26 C 0.99596(11) 0.7519(2) 0.20513(13) 0.0308(7) Uani 1 1 d . . .
H26A H 1.0279 0.7853 0.2496 0.037 Uiso 1 1 calc R . .
H26B H 0.9845 0.8241 0.1701 0.037 Uiso 1 1 calc R . .
C27 C 0.93661(11) 0.7066(2) 0.22006(12) 0.0282(6) Uani 1 1 d . . .
H27A H 0.9176 0.7814 0.2372 0.034 Uiso 1 1 calc R . .
H27B H 0.9489 0.6399 0.2581 0.034 Uiso 1 1 calc R . .
C28 C 0.88694(11) 0.6495(2) 0.15382(12) 0.0222(6) Uani 1 1 d . . .
H28A H 0.8707 0.7191 0.1178 0.027 Uiso 1 1 calc R . .
H28B H 0.8503 0.6156 0.1663 0.027 Uiso 1 1 calc R . .
C29 C 0.66084(10) 0.36761(19) 0.16602(11) 0.0190(5) Uani 1 1 d . . .
H29 H 0.6214 0.3205 0.1658 0.023 Uiso 1 1 calc R . .
C30 C 0.70779(11) 0.3627(2) 0.24238(12) 0.0250(6) Uani 1 1 d . . .
H30A H 0.7479 0.4082 0.2451 0.030 Uiso 1 1 calc R . .
H30B H 0.7184 0.2708 0.2568 0.030 Uiso 1 1 calc R . .
C31 C 0.67856(11) 0.4277(2) 0.29316(12) 0.0297(6) Uani 1 1 d . . .
H31A H 0.6407 0.3771 0.2936 0.036 Uiso 1 1 calc R . .
H31B H 0.7102 0.4268 0.3420 0.036 Uiso 1 1 calc R . .
C32 C 0.65872(12) 0.5671(2) 0.27140(13) 0.0328(7) Uani 1 1 d . . .
H32A H 0.6971 0.6197 0.2751 0.039 Uiso 1 1 calc R . .
H32B H 0.6384 0.6049 0.3041 0.039 Uiso 1 1 calc R . .
C33 C 0.61211(12) 0.5725(2) 0.19573(13) 0.0316(7) Uani 1 1 d . . .
H33A H 0.6014 0.6645 0.1817 0.038 Uiso 1 1 calc R . .
H33B H 0.5721 0.5266 0.1930 0.038 Uiso 1 1 calc R . .
C34 C 0.64103(11) 0.5089(2) 0.14470(12) 0.0250(6) Uani 1 1 d . . .
H34A H 0.6790 0.5594 0.1445 0.030 Uiso 1 1 calc R . .
H34B H 0.6093 0.5106 0.0959 0.030 Uiso 1 1 calc R . .
C35 C 0.61281(10) 0.2662(2) 0.02102(11) 0.0194(5) Uani 1 1 d . . .
H35 H 0.6084 0.3481 -0.0075 0.023 Uiso 1 1 calc R . .
C36 C 0.54940(10) 0.2525(2) 0.03483(12) 0.0251(6) Uani 1 1 d . . .
H36A H 0.5496 0.1706 0.0612 0.030 Uiso 1 1 calc R . .
H36B H 0.5443 0.3263 0.0644 0.030 Uiso 1 1 calc R . .
C37 C 0.49364(11) 0.2509(2) -0.03564(13) 0.0323(7) Uani 1 1 d . . .
H37A H 0.4531 0.2385 -0.0260 0.039 Uiso 1 1 calc R . .
H37B H 0.4914 0.3362 -0.0596 0.039 Uiso 1 1 calc R . .
C38 C 0.50037(11) 0.1435(2) -0.08480(13) 0.0315(7) Uani 1 1 d . . .
H38A H 0.4982 0.0575 -0.0632 0.038 Uiso 1 1 calc R . .
H38B H 0.4645 0.1488 -0.1307 0.038 Uiso 1 1 calc R . .
C39 C 0.56343(11) 0.1556(2) -0.09798(12) 0.0284(6) Uani 1 1 d . . .
H39A H 0.5683 0.0812 -0.1274 0.034 Uiso 1 1 calc R . .
H39B H 0.5636 0.2370 -0.1246 0.034 Uiso 1 1 calc R . .
C40 C 0.61895(10) 0.1572(2) -0.02824(11) 0.0220(6) Uani 1 1 d . . .
H40A H 0.6594 0.1685 -0.0381 0.026 Uiso 1 1 calc R . .
H40B H 0.6210 0.0722 -0.0040 0.026 Uiso 1 1 calc R . .
C41 C 0.71426(10) 0.12508(19) 0.13829(11) 0.0178(5) Uani 1 1 d . . .
H41 H 0.7466 0.1449 0.1860 0.021 Uiso 1 1 calc R . .
C42 C 0.75117(11) 0.0453(2) 0.10066(13) 0.0278(6) Uani 1 1 d . . .
H42A H 0.7216 0.0145 0.0541 0.033 Uiso 1 1 calc R . .
H42B H 0.7843 0.1005 0.0919 0.033 Uiso 1 1 calc R . .
C43 C 0.78275(13) -0.0714(2) 0.14652(14) 0.0414(8) Uani 1 1 d . . .
H43A H 0.8045 -0.1256 0.1205 0.050 Uiso 1 1 calc R . .
H43B H 0.8156 -0.0400 0.1909 0.050 Uiso 1 1 calc R . .
C44 C 0.73401(13) -0.1535(2) 0.16506(15) 0.0456(8) Uani 1 1 d . . .
H44A H 0.7044 -0.1935 0.1210 0.055 Uiso 1 1 calc R . .
H44B H 0.7564 -0.2248 0.1973 0.055 Uiso 1 1 calc R . .
C45 C 0.69573(12) -0.0753(2) 0.20042(14) 0.0350(7) Uani 1 1 d . . .
H45A H 0.7243 -0.0447 0.2475 0.042 Uiso 1 1 calc R . .
H45B H 0.6625 -0.1317 0.2081 0.042 Uiso 1 1 calc R . .
C46 C 0.66384(11) 0.0420(2) 0.15501(12) 0.0252(6) Uani 1 1 d . . .
H46A H 0.6417 0.0953 0.1809 0.030 Uiso 1 1 calc R . .
H46B H 0.6315 0.0115 0.1101 0.030 Uiso 1 1 calc R . .
C1' C 0.7117(5) 0.4838(9) -0.0026(6) 0.0163(15) Uani 0.25 1 d PU A 2
C2' C 0.6854(4) 0.4376(8) -0.0681(5) 0.0139(13) Uani 0.25 1 d PU A 2
H2' H 0.7000 0.3573 -0.0807 0.017 Uiso 0.25 1 calc PR A 2
C3' C 0.6345(4) 0.5081(9) -0.1206(5) 0.0152(12) Uani 0.25 1 d PU A 2
C4' C 0.6052(4) 0.4619(9) -0.1894(5) 0.0221(14) Uani 0.25 1 d PU A 2
H4' H 0.6199 0.3826 -0.2030 0.027 Uiso 0.25 1 calc PR A 2
C5' C 0.5564(5) 0.5259(9) -0.2377(5) 0.0250(15) Uani 0.25 1 d PU A 2
H5' H 0.5360 0.4912 -0.2840 0.030 Uiso 0.25 1 calc PR A 2
C6' C 0.5370(5) 0.6438(10) -0.2176(6) 0.0252(15) Uani 0.25 1 d PU A 2
H6' H 0.5032 0.6895 -0.2519 0.030 Uiso 0.25 1 calc PR A 2
C7' C 0.5631(4) 0.6975(9) -0.1526(5) 0.0203(14) Uani 0.25 1 d PU A 2
H7' H 0.5471 0.7774 -0.1412 0.024 Uiso 0.25 1 calc PR A 2
C8' C 0.6167(5) 0.6304(9) -0.0995(5) 0.0157(13) Uani 0.25 1 d PU A 2
C9' C 0.6477(4) 0.6763(8) -0.0300(4) 0.0143(13) Uani 0.25 1 d PU A 2
H9' H 0.6364 0.7594 -0.0169 0.017 Uiso 0.25 1 calc PR A 2
C10' C 0.6931(4) 0.6062(8) 0.0186(5) 0.0133(13) Uani 0.25 1 d PU A 2
H10' H 0.7123 0.6373 0.0659 0.016 Uiso 0.25 1 calc PR A 2
Cl1 Cl 0.83409(3) 0.33402(6) 0.18446(3) 0.02484(14) Uani 1 1 d . A .
Ni1 Ni 0.769857(13) 0.38728(3) 0.075602(15) 0.01704(7) Uani 1 1 d . . .
P1 P 0.85447(3) 0.45514(5) 0.04777(3) 0.01554(13) Uani 1 1 d . A .
P2 P 0.68825(3) 0.28731(5) 0.09838(3) 0.01616(13) Uani 1 1 d . A .

loop_
_atom_site_aniso_label
_atom_site_aniso_U_11
_atom_site_aniso_U_22
_atom_site_aniso_U_33
_atom_site_aniso_U_23
_atom_site_aniso_U_13
_atom_site_aniso_U_12
C1 0.0115(14) 0.0160(13) 0.0212(13) 0.0055(11) 0.0034(11) 0.0004(11)
C2 0.0197(14) 0.0191(12) 0.0226(13) 0.0035(11) 0.0075(11) -0.0004(11)
C3 0.0187(14) 0.0254(13) 0.0244(13) 0.0075(11) 0.0099(10) 0.0005(11)
C4 0.0260(15) 0.0287(14) 0.0291(14) 0.0058(11) 0.0127(11) 0.0012(12)
C5 0.0272(15) 0.0325(15) 0.0343(15) 0.0107(12) 0.0123(12) 0.0075(13)
C6 0.0280(16) 0.0337(15) 0.0267(14) 0.0130(12) 0.0055(13) 0.0060(13)
C7 0.0272(15) 0.0341(15) 0.0237(14) 0.0080(12) 0.0072(12) 0.0004(12)
C8 0.0186(14) 0.0291(13) 0.0235(13) 0.0054(11) 0.0079(11) -0.0037(11)
C9 0.0213(14) 0.0285(14) 0.0221(13) -0.0010(11) 0.0063(11) -0.0056(11)
C10 0.0211(14) 0.0209(13) 0.0228(13) 0.0018(11) 0.0080(11) -0.0012(11)
C11 0.0106(11) 0.0219(11) 0.0152(10) -0.0013(8) 0.0020(9) -0.0039(9)
C12 0.0178(12) 0.0219(11) 0.0233(12) 0.0029(9) 0.0053(10) -0.0001(9)
C13 0.0244(14) 0.0274(13) 0.0300(13) 0.0095(10) 0.0031(11) -0.0001(10)
C14 0.0318(15) 0.0369(14) 0.0288(13) 0.0118(11) 0.0087(11) -0.0024(12)
C15 0.0301(14) 0.0432(15) 0.0231(12) 0.0026(11) 0.0110(10) -0.0078(12)
C16 0.0156(12) 0.0284(12) 0.0183(11) -0.0022(9) 0.0056(9) -0.0035(10)
C17 0.0168(12) 0.0157(11) 0.0265(12) -0.0041(9) 0.0083(10) -0.0021(9)
C18 0.0249(13) 0.0223(12) 0.0269(12) -0.0060(10) 0.0066(10) -0.0033(10)
C19 0.0361(15) 0.0247(12) 0.0367(14) -0.0135(11) 0.0118(11) -0.0039(11)
C20 0.0344(15) 0.0213(12) 0.0468(15) -0.0105(11) 0.0154(12) 0.0008(11)
C21 0.0296(14) 0.0242(12) 0.0394(14) -0.0039(11) 0.0098(11) 0.0083(11)
C22 0.0209(13) 0.0224(12) 0.0290(13) -0.0055(10) 0.0050(10) 0.0045(10)
C23 0.0101(11) 0.0184(11) 0.0193(11) -0.0044(8) 0.0052(9) 0.0011(9)
C24 0.0158(12) 0.0245(12) 0.0224(12) -0.0055(9) 0.0053(9) -0.0038(9)
C25 0.0194(13) 0.0351(14) 0.0280(13) -0.0093(10) 0.0067(10) -0.0076(10)
C26 0.0301(15) 0.0330(13) 0.0238(13) -0.0103(10) 0.0019(11) -0.0067(11)
C27 0.0290(14) 0.0301(13) 0.0213(12) -0.0097(10) 0.0031(11) 0.0000(11)
C28 0.0199(12) 0.0228(12) 0.0227(12) -0.0037(9) 0.0059(10) 0.0054(10)
C29 0.0179(12) 0.0181(11) 0.0238(11) -0.0017(8) 0.0107(9) 0.0008(9)
C30 0.0236(13) 0.0263(13) 0.0245(12) 0.0018(9) 0.0076(10) 0.0039(10)
C31 0.0315(14) 0.0346(14) 0.0241(12) -0.0028(10) 0.0108(11) 0.0026(11)
C32 0.0327(15) 0.0347(14) 0.0296(13) -0.0097(11) 0.0086(11) 0.0028(11)
C33 0.0335(15) 0.0204(12) 0.0369(14) -0.0068(10) 0.0067(12) 0.0060(11)
C34 0.0251(13) 0.0168(11) 0.0307(13) -0.0017(9) 0.0064(11) -0.0006(10)
C35 0.0156(12) 0.0152(10) 0.0262(12) 0.0024(9) 0.0057(9) 0.0004(9)
C36 0.0153(12) 0.0275(13) 0.0323(13) -0.0005(10) 0.0080(10) 0.0003(10)
C37 0.0148(13) 0.0465(15) 0.0351(14) -0.0016(12) 0.0077(11) -0.0019(11)
C38 0.0289(15) 0.0327(14) 0.0279(14) -0.0018(10) 0.0030(11) -0.0073(11)
C39 0.0255(14) 0.0307(13) 0.0253(13) -0.0033(10) 0.0038(11) -0.0033(11)
C40 0.0186(12) 0.0244(12) 0.0226(12) 0.0021(9) 0.0065(10) 0.0013(10)
C41 0.0185(12) 0.0135(10) 0.0209(11) 0.0020(8) 0.0061(9) 0.0038(9)
C42 0.0310(14) 0.0217(12) 0.0310(13) 0.0038(10) 0.0108(11) 0.0099(10)
C43 0.0487(17) 0.0323(14) 0.0417(16) 0.0082(11) 0.0133(13) 0.0258(12)
C44 0.0576(19) 0.0215(13) 0.0498(18) 0.0135(12) 0.0080(15) 0.0123(13)
C45 0.0374(16) 0.0247(13) 0.0385(15) 0.0153(11) 0.0070(12) -0.0059(11)
C46 0.0244(13) 0.0202(12) 0.0288(13) 0.0082(9) 0.0064(10) 0.0005(10)
C1' 0.006(3) 0.013(2) 0.023(2) -0.002(2) -0.003(2) -0.002(2)
C2' 0.005(2) 0.014(2) 0.021(2) 0.000(2) 0.001(2) 0.000(2)
C3' 0.008(2) 0.016(2) 0.0198(19) 0.0065(17) 0.0026(18) -0.0016(18)
C4' 0.017(3) 0.025(2) 0.020(2) 0.004(2) 0.001(2) -0.002(2)
C5' 0.023(3) 0.028(2) 0.018(2) 0.005(2) -0.001(2) -0.002(2)
C6' 0.023(3) 0.027(3) 0.021(2) 0.010(2) 0.001(2) 0.003(2)
C7' 0.018(3) 0.021(2) 0.021(2) 0.010(2) 0.006(2) 0.006(2)
C8' 0.011(2) 0.017(2) 0.0194(19) 0.0100(18) 0.0058(18) 0.0020(19)
C9' 0.008(2) 0.013(2) 0.022(2) 0.0054(19) 0.0063(19) -0.001(2)
C10' 0.007(3) 0.011(2) 0.020(2) 0.001(2) 0.002(2) -0.004(2)
Cl1 0.0152(3) 0.0358(3) 0.0219(3) 0.0070(2) 0.0042(2) -0.0001(2)
Ni1 0.01123(15) 0.01993(14) 0.01876(14) 0.00425(11) 0.00355(11) 0.00107(12)
P1 0.0126(3) 0.0169(3) 0.0171(3) -0.0010(2) 0.0051(2) -0.0006(2)
P2 0.0137(3) 0.0152(3) 0.0198(3) 0.0028(2) 0.0060(2) 0.0013(2)

loop_
_atom_type_symbol
_atom_type_description
_atom_type_scat_dispersion_real
_atom_type_scat_dispersion_imag
_atom_type_scat_source
C C 0.0033 0.0016 'International Tables Vol C Tables 4.2.6.8 and 6.1.1.4'
H H 0.0000 0.0000 'International Tables Vol C Tables 4.2.6.8 and 6.1.1.4'
P P 0.1023 0.0942 'International Tables Vol C Tables 4.2.6.8 and 6.1.1.4'
Cl Cl 0.1484 0.1585 'International Tables Vol C Tables 4.2.6.8 and 6.1.1.4'
Ni Ni 0.3393 1.1124 'International Tables Vol C Tables 4.2.6.8 and 6.1.1.4'

loop_
_geom_angle_atom_site_label_1
_geom_angle_atom_site_label_2
_geom_angle_atom_site_label_3
_geom_angle
C2 C1 C10 117.0(3)
C2 C1 Ni1 117.8(2)
C10 C1 Ni1 125.2(2)
C1 C2 C3 122.0(3)
C4 C3 C8 117.7(3)
C4 C3 C2 122.6(3)
C8 C3 C2 119.6(3)
C5 C4 C3 121.8(3)
C4 C5 C6 120.3(3)
C7 C6 C5 121.0(3)
C6 C7 C8 119.3(3)
C9 C8 C3 117.7(3)
C9 C8 C7 122.5(3)
C3 C8 C7 119.9(3)
C10 C9 C8 121.7(3)
C9 C10 C1 121.7(3)
C16 C11 C12 109.14(18)
C16 C11 P1 118.63(14)
C12 C11 P1 112.61(15)
C13 C12 C11 110.47(18)
C14 C13 C12 111.22(19)
C15 C14 C13 110.9(2)
C14 C15 C16 112.6(2)
C15 C16 C11 111.18(18)
C22 C17 C18 110.94(17)
C22 C17 P1 114.46(16)
C18 C17 P1 110.20(15)
C17 C18 C19 111.56(18)
C20 C19 C18 110.7(2)
C19 C20 C21 110.57(19)
C20 C21 C22 110.95(19)
C21 C22 C17 111.40(19)
C28 C23 C24 110.83(17)
C28 C23 P1 112.83(14)
C24 C23 P1 116.27(15)
C25 C24 C23 111.08(18)
C26 C25 C24 110.29(18)
C27 C26 C25 110.64(19)
C26 C27 C28 111.6(2)
C27 C28 C23 111.48(18)
C30 C29 C34 110.03(17)
C30 C29 P2 115.56(15)
C34 C29 P2 110.60(16)
C29 C30 C31 110.38(19)
C32 C31 C30 111.6(2)
C31 C32 C33 110.74(19)
C32 C33 C34 110.6(2)
C33 C34 C29 111.4(2)
C40 C35 C36 109.76(18)
C40 C35 P2 111.54(14)
C36 C35 P2 118.92(16)
C37 C36 C35 110.03(19)
C38 C37 C36 112.2(2)
C39 C38 C37 110.68(19)
C40 C39 C38 110.6(2)
C39 C40 C35 112.20(18)
C42 C41 C46 111.36(18)
C42 C41 P2 114.30(15)
C46 C41 P2 116.74(15)
C43 C42 C41 109.8(2)
C44 C43 C42 111.2(2)
C45 C44 C43 112.5(2)
C44 C45 C46 111.2(2)
C45 C46 C41 109.99(18)
C2' C1' C10' 122.0(9)
C2' C1' Ni1 124.5(7)
C10' C1' Ni1 113.0(7)
C1' C2' C3' 120.7(9)
C4' C3' C8' 120.7(8)
C4' C3' C2' 122.4(9)
C8' C3' C2' 116.9(8)
C5' C4' C3' 122.3(9)
C4' C5' C6' 118.0(9)
C7' C6' C5' 124.1(10)
C6' C7' C8' 118.8(9)
C9' C8' C3' 119.7(8)
C9' C8' C7' 124.2(9)
C3' C8' C7' 116.0(8)
C10' C9' C8' 122.0(8)
C9' C10' C1' 118.4(8)
C1' Ni1 C1 13.4(3)
C1' Ni1 Cl1 161.5(3)
C1 Ni1 Cl1 174.71(9)
C1' Ni1 P1 91.5(3)
C1 Ni1 P1 91.34(10)
Cl1 Ni1 P1 90.32(3)
C1' Ni1 P2 92.0(3)
C1 Ni1 P2 90.10(10)
Cl1 Ni1 P2 89.06(3)
P1 Ni1 P2 170.90(2)
C23 P1 C17 104.26(9)
C23 P1 C11 108.78(10)
C17 P1 C11 102.47(10)
C23 P1 Ni1 112.94(7)
C17 P1 Ni1 109.48(7)
C11 P1 Ni1 117.58(7)
C41 P2 C29 102.54(10)
C41 P2 C35 108.28(9)
C29 P2 C35 103.32(10)
C41 P2 Ni1 109.90(7)
C29 P2 Ni1 115.48(7)
C35 P2 Ni1 116.22(8)

loop_
_geom_bond_atom_site_label_1
_geom_bond_atom_site_label_2
_geom_bond_distance
C1 C2 1.377(4)
C1 C10 1.427(4)
C1 Ni1 1.935(3)
C2 C3 1.424(4)
C3 C4 1.410(4)
C3 C8 1.414(4)
C4 C5 1.356(4)
C5 C6 1.404(5)
C6 C7 1.357(5)
C7 C8 1.438(4)
C8 C9 1.409(4)
C9 C10 1.363(4)
C11 C16 1.525(3)
C11 C12 1.539(3)
C11 P1 1.858(2)
C12 C13 1.522(3)
C13 C14 1.521(3)
C14 C15 1.512(3)
C15 C16 1.521(3)
C17 C22 1.526(3)
C17 C18 1.531(3)
C17 P1 1.857(2)
C18 C19 1.535(3)
C19 C20 1.518(3)
C20 C21 1.522(3)
C21 C22 1.526(3)
C23 C28 1.530(3)
C23 C24 1.534(3)
C23 P1 1.845(2)
C24 C25 1.533(3)
C25 C26 1.522(3)
C26 C27 1.519(3)
C27 C28 1.523(3)
C29 C30 1.528(3)
C29 C34 1.531(3)
C29 P2 1.852(2)
C30 C31 1.530(3)
C31 C32 1.515(3)
C32 C33 1.515(3)
C33 C34 1.523(3)
C35 C40 1.525(3)
C35 C36 1.530(3)
C35 P2 1.866(2)
C36 C37 1.526(3)
C37 C38 1.516(3)
C38 C39 1.515(3)
C39 C40 1.514(3)
C41 C42 1.525(3)
C41 C46 1.531(3)
C41 P2 1.850(2)
C42 C43 1.524(3)
C43 C44 1.513(4)
C44 C45 1.507(4)
C45 C46 1.528(3)
C1' C2' 1.325(13)
C1' C10' 1.431(13)
C1' Ni1 1.927(10)
C2' C3' 1.446(12)
C3' C4' 1.389(13)
C3' C8' 1.421(14)
C4' C5' 1.349(12)
C5' C6' 1.387(14)
C6' C7' 1.347(14)
C7' C8' 1.469(12)
C8' C9' 1.404(12)
C9' C10' 1.344(11)
Cl1 Ni1 2.2252(8)
Ni1 P1 2.2430(8)
Ni1 P2 2.2583(8)
